data_2004753
loop_
_publ_author_name
'Olejnik, Z.'
'Lis, T.'
'Utko, J.'
'Sobota, P.'

_publ_section_title
;
 Low-Temperature Structures of
 <i>fac</i>-Trichloro(tetrahydrofuran)(<small>D</small>,
 <small>L</small>-tetrahydrofurfuranol)titanium(III) and
 <i>fac</i>-Trichloro(tetrahydrofuran)(<small>D</small>,
 <small>L</small>-tetrahydrofurfuroxide)titanium(IV)
;
_journal_issue 4
_journal_name_full 'Acta Crystallographica Section C'
_journal_page_first 847
_journal_page_last 850
_journal_paper_doi 10.1107/S0108270195013485
_journal_volume 52
_journal_year 1996
_chemical_formula_sum 'C9 H18 Cl3 O3 Ti'
_chemical_formula_weight 328.48
_chemical_name_systematic
;
fac-trichloro(tetrahydrofuran)(d,l-tetrahydrofurfuranol)titanium(III)
;
_space_group_IT_number 2
_symmetry_cell_setting triclinic
_symmetry_space_group_name_Hall '-P 1'
_symmetry_space_group_name_H-M 'P -1'
_cell_angle_alpha 87.00(5)
_cell_angle_beta 89.76(5)
_cell_angle_gamma 69.65(6)
_cell_formula_units_Z 2
_cell_length_a 7.502(5)
_cell_length_b 8.320(6)
_cell_length_c 11.809(6)
_cell_measurement_reflns_used 39
_cell_measurement_temperature 80(2)
_cell_measurement_theta_max 12
_cell_measurement_theta_min 8
_cell_volume 690.0(8)
_computing_data_collection 'KM4 Software (Kuma Diffraction, 1989)'
_computing_molecular_graphics 'ORTEPII (Johnson, 1976)'
_computing_structure_refinement 'SHELXL-93 (Sheldrick, 1993)'
_computing_structure_solution 'SHELXS-86 (Sheldrick, 1985)'
_diffrn_ambient_temperature 80(2)
_diffrn_measurement_device 'Kuma KM4 computer-controlled four-circle \w/2\q diffractometer'
_diffrn_measurement_method \w/2\q
_diffrn_radiation_monochromator graphite
_diffrn_radiation_source 'fine-focus sealed tube'
_diffrn_radiation_type MoK\a
_diffrn_radiation_wavelength 0.71069
_diffrn_reflns_av_R_equivalents 0.0202
_diffrn_reflns_limit_h_max 0
_diffrn_reflns_limit_h_min -9
_diffrn_reflns_limit_k_max 8
_diffrn_reflns_limit_k_min -9
_diffrn_reflns_limit_l_max 14
_diffrn_reflns_limit_l_min -14
_diffrn_reflns_number 2542
_diffrn_reflns_theta_max 26
_diffrn_reflns_theta_min 2
_diffrn_standards_decay_% 3
_diffrn_standards_interval_count 100
_diffrn_standards_number 3
_exptl_absorpt_coefficient_mu 1.190
_exptl_absorpt_correction_type none
_exptl_crystal_colour 'pale blue'
_exptl_crystal_density_diffrn 1.581(3)
_exptl_crystal_density_meas 1.525
_exptl_crystal_density_method 'flotation in CCl~4~/CH~2~Cl~2~'
_exptl_crystal_description irregular
_exptl_crystal_F_000 338
_exptl_crystal_size_max 0.4
_exptl_crystal_size_mid 0.3
_exptl_crystal_size_min 0.2
_refine_diff_density_max 0.43
_refine_diff_density_min -0.24
_refine_ls_extinction_method none
_refine_ls_goodness_of_fit_obs 1.091
_refine_ls_hydrogen_treatment 'H atoms: see text'
_refine_ls_matrix_type full
_refine_ls_number_parameters 215
_refine_ls_number_reflns 2395
_refine_ls_number_restraints 6
_refine_ls_R_factor_obs 0.0267
_refine_ls_shift/esd_max 0.101
_refine_ls_shift/esd_mean 0.007
_refine_ls_structure_factor_coef Fsqd
_refine_ls_weighting_details 'w = 1/[\s^2^(Fo^2^)+(0.0377P)^2^+0.58P] where P=(Fo^2^+2Fc^2^)/3'
_refine_ls_weighting_scheme calc
_refine_ls_wR_factor_obs 0.0689
_reflns_number_observed 2067
_reflns_number_total 2396
_reflns_observed_criterion >2sigma(I)
_cod_data_source_file jz1073.cif
_cod_data_source_block I
_cod_depositor_comments
;
The following automatic conversions were performed:

'_refine_ls_weighting_scheme' value 'calc w =
1/[\s^2^(Fo^2^)+(0.0377P)^2^+0.58P] where P=(Fo^2^+2Fc^2^)/3' was
changed to 'calc'. New tag '_refine_ls_weighting_details' was
created. The value of the new tag was set to 'w =
1/[\s^2^(Fo^2^)+(0.0377P)^2^+0.58P] where P=(Fo^2^+2Fc^2^)/3'.

Automatic conversion script
Id: cif_fix_values 3143 2015-03-26 13:38:13Z robertas 
;
_cod_database_code 2004753

loop_
_symmetry_equiv_pos_as_xyz
'x, y, z'
'-x, -y, -z'

loop_
_atom_site_aniso_label
_atom_site_aniso_U_11
_atom_site_aniso_U_22
_atom_site_aniso_U_33
_atom_site_aniso_U_12
_atom_site_aniso_U_13
_atom_site_aniso_U_23
Ti 0.0173(3) 0.0143(3) 0.0093(2) -0.0067(2) 0.00063(14) -0.00048(14)
Cl1 0.0158(3) 0.0290(3) 0.0137(3) -0.0056(3) -0.0003(2) 0.0001(2)
Cl2 0.0360(3) 0.0217(3) 0.0114(3) -0.0147(2) 0.0042(2) -0.0006(2)
Cl3 0.0334(3) 0.0261(3) 0.0130(3) -0.0162(2) 0.0018(2) -0.0057(2)
O1 0.0211(8) 0.0216(8) 0.0102(7) 0.0016(7) -0.0002(6) -0.0033(6)
O2 0.0215(8) 0.0227(8) 0.0095(8) -0.0092(7) -0.0007(6) 0.0001(6)
O3 0.0176(7) 0.0155(7) 0.0117(7) -0.0075(6) 0.0035(6) -0.0027(6)
C1 0.0268(13) 0.0255(12) 0.0139(11) -0.0018(10) 0.0066(9) -0.0012(10)
C2 0.0228(13) 0.0359(15) 0.0239(13) -0.0079(12) 0.0038(10) -0.0114(11)
C3 0.0232(12) 0.0189(12) 0.0222(12) -0.0061(10) -0.0056(10) 0.0007(9)
C4 0.0271(13) 0.037(2) 0.0127(11) 0.0034(12) -0.0050(10) -0.0056(10)
C5 0.020(2) 0.021(2) 0.015(2) -0.013(2) 0.0002(13) 0.0011(12)
C6 0.015(2) 0.0206(15) 0.0175(14) -0.0093(13) 0.0007(10) 0.0012(10)
C7 0.020(3) 0.022(2) 0.027(2) -0.012(2) -0.003(2) -0.0004(14)
C8 0.0295(13) 0.0180(12) 0.0200(12) -0.0081(10) -0.0021(10) -0.0039(9)
C9 0.0254(13) 0.0200(11) 0.0135(11) -0.0085(10) 0.0016(9) -0.0042(9)

loop_
_atom_site_label
_atom_site_occupancy
_atom_site_fract_x
_atom_site_fract_y
_atom_site_fract_z
_atom_site_U_iso_or_equiv
_atom_site_thermal_displace_type
_atom_site_calc_flag
_atom_site_refinement_flags
_atom_site_disorder_group
Ti 1 .34105(5) .18842(5) .79488(3) .01331(12) Uani d . .
Cl1 1 .65508(7) -.02442(7) .82696(4) .02010(14) Uani d . .
Cl2 1 .43067(8) .30011(7) .62734(4) .02184(15) Uani d . .
Cl3 1 .36967(8) .37422(7) .92688(4) .02246(15) Uani d . .
O1 1 .0558(3) .3379(2) .76338(12) .0199(4) Uani d . .
O2 1 .2321(3) .0596(2) .92426(14) .0175(4) Uani d D .
O3 1 .2635(2) .0014(2) .71315(12) .0144(4) Uani d D .
C1 1 -.0803(4) .4375(4) .8465(2) .0240(6) Uani d . .
C2 1 -0.2674(4) .5109(4) .7830(3) .0278(6) Uani d . .
C3 1 -0.2118(4) .5179(3) .6596(2) .0219(5) Uani d . .
C4 1 -.0430(4) .3563(4) .6540(3) .0294(6) Uani d . .
C5 .840(9) .2204(7) -0.1056(5) .8971(2) .0175(8) Uani d PD 1
C6 .840(9) .1468(4) -.0818(3) .7768(2) .0168(8) Uani d PD 1
C7 .840(9) .1654(12) -0.2413(9) .7167(4) .022(2) Uani d PD 1
C8 1 .2149(4) -0.2003(3) .5963(2) .0224(5) Uani d D .
C9 1 .3354(4) -.0895(3) .6107(2) .0194(5) Uani d . .
C5' .160(9) .158(4) -.069(3) .897(2) .037(9) Uiso d PD 2
C6' .160(9) .262(3) -0.145(2) .7969(11) .017(4) Uiso d PD 2
C7' .160(9) .197(6) -0.255(4) .7223(17) .006(7) Uiso d PD 2
H51 .840(9) .133 -0.137 .949 .014(7) Uiso calc PR 1
H52 .840(9) .347 -0.197 .904 .024(9) Uiso calc PR 1
H6 .840(9) .011 -0.004 .774 .010(7) Uiso calc PR 1
H71 .840(9) .045 -0.264 .718 .026(9) Uiso calc PR 1
H72 .840(9) .268 -0.342 .752 .039(11) Uiso calc PR 1
H51' .160(9) .020 -0.019 .880 .043 Uiso calc PR 2
H52' .160(9) .180 -0.157 .960 .043 Uiso calc PR 2
H6' .160(9) .397 -0.210 .821 .020 Uiso calc PR 2
H71' .160(9) .063 -0.241 .739 .008 Uiso calc PR 2
H72' .160(9) .276 -0.378 .737 .008 Uiso calc PR 2
H11 1 -.036(5) .535(4) .870(3) .034(8) Uiso d . .
H12 1 -.082(4) .363(4) .907(3) .029(8) Uiso d . .
H21 1 -0.329(7) .611(6) .815(4) .086(15) Uiso d . .
H22 1 -0.335(5) .440(4) .789(3) .034(9) Uiso d . .
H31 1 -0.307(4) .516(4) .608(3) .018(7) Uiso d . .
H32 1 -0.167(5) .604(5) .641(3) .040(9) Uiso d . .
H41 1 -.089(6) .261(5) .650(4) .055(11) Uiso d . .
H42 1 .048(5) .354(5) .600(3) .049(10) Uiso d . .
H2 1 .274(5) .051(4) .981(3) .024(8) Uiso d . .
H81 1 .098(5) -0.132(4) .554(3) .038(9) Uiso d . .
H82 1 .281(4) -0.297(4) .560(3) .026(7) Uiso d . .
H91 1 .457(5) -0.145(5) .626(3) .041(9) Uiso d . .
H92 1 .321(4) -.012(4) .553(3) .025(7) Uiso d . .

loop_
_atom_type_symbol
_atom_type_description
_atom_type_scat_dispersion_real
_atom_type_scat_dispersion_imag
_atom_type_scat_source
C C 0.0033 0.0016 'International Tables Vol C Tables 4.2.6.8 and 6.1.1.4'
H H 0.0000 0.0000 'International Tables Vol C Tables 4.2.6.8 and 6.1.1.4'
O O 0.0106 0.0060 'International Tables Vol C Tables 4.2.6.8 and 6.1.1.4'
Cl Cl 0.1484 0.1585 'International Tables Vol C Tables 4.2.6.8 and 6.1.1.4'
Ti Ti 0.2776 0.4457 'International Tables Vol C Tables 4.2.6.8 and 6.1.1.4'

loop_
_geom_angle_atom_site_label_1
_geom_angle_atom_site_label_2
_geom_angle_atom_site_label_3
_geom_angle
_geom_angle_publ_flag
O1 Ti O2 84.90(10) no
O1 Ti O3 82.80(10) no
O2 Ti O3 73.90(10) no
O1 Ti Cl1 170.60(10) no
O1 Ti Cl2 90.90(10) no
O1 Ti Cl3 91.40(10) no
O2 Ti Cl1 89.70(10) no
O2 Ti Cl2 167.80(10) no
O2 Ti Cl3 89.30(10) no
O3 Ti Cl1 88.30(10) no
O3 Ti Cl2 94.20(10) no
O3 Ti Cl3 162.60(10) no
Cl1 Ti Cl2 92.80(10) no
Cl1 Ti Cl3 96.20(10) no
Cl2 Ti Cl3 102.30(10) no
C4 O1 C1 108.8(2) ?
C4 O1 Ti 124.8(2) ?
C1 O1 Ti 126.4(2) ?
C5' O2 Ti 120.7(10) ?
C5 O2 Ti 116.3(2) ?
C9 O3 C6 110.1(2) ?
C9 O3 C6' 102.2(5) ?
C9 O3 Ti 131.0(2) ?
C6 O3 Ti 117.7(2) ?
C6' O3 Ti 111.2(5) ?
O1 C1 C2 105.0(2) ?
C1 C2 C3 104.2(2) ?
C4 C3 C2 102.0(2) ?
O1 C4 C3 104.8(2) ?
O2 C5 C6 105.6(3) ?
O3 C6 C7 106.0(3) ?
O3 C6 C5 105.3(2) ?
C7 C6 C5 116.8(4) ?
C6 C7 C8 103.5(4) ?
O2 C5' C6' 105(2) ?
C5' C6' C7' 123(2) ?
C5' C6' O3 108(2) ?
C7' C6' O3 101(2) ?
C6' C7' C8 109(2) ?
C9 C8 C7 104.2(3) ?
C9 C8 C7' 100(2) ?
O3 C9 C8 104.3(2) ?
C5' O2 H2 116(3) ?
C5 O2 H2 109(3) ?
Ti O2 H2 117(3) ?
O1 C1 H11 108(2) ?
C2 C1 H11 110(2) ?
O1 C1 H12 108(2) ?
C2 C1 H12 113(2) ?
H11 C1 H12 112(3) ?
C1 C2 H21 105(3) ?
C3 C2 H21 118(3) ?
C1 C2 H22 112(2) ?
C3 C2 H22 107(2) ?
H21 C2 H22 111(4) ?
C4 C3 H31 110(2) ?
C2 C3 H31 114(2) ?
C4 C3 H32 105(2) ?
C2 C3 H32 113(2) ?
H31 C3 H32 112(3) ?
O1 C4 H41 108(3) ?
C3 C4 H41 108(3) ?
O1 C4 H42 105(3) ?
C3 C4 H42 118(3) ?
H41 C4 H42 113(3) ?
C9 C8 H81 109(2) ?
C7 C8 H81 110(2) ?
C7' C8 H81 118(3) ?
C9 C8 H82 111(2) ?
C7 C8 H82 112(2) ?
C7' C8 H82 108(3) ?
O3 C9 H91 104(3) ?
C8 C9 H91 116(2) ?
O3 C9 H92 109(2) ?
C8 C9 H92 112(2) ?

loop_
_geom_bond_atom_site_label_1
_geom_bond_atom_site_label_2
_geom_bond_distance
_geom_bond_publ_flag
Ti O1 2.091(2) no
Ti O2 2.140(2) no
Ti O3 2.117(2) no
Ti Cl1 2.422(2) no
Ti Cl2 2.337(2) no
Ti Cl3 2.313(2) no
O1 C1 1.477(3) ?
O1 C4 1.466(3) ?
O2 C5 1.459(4) no
O2 C5' 1.42(2) ?
O2 H2 0.73(3) ?
O3 C6 1.473(3) no
O3 C6' 1.528(13) ?
O3 C9 1.461(3) no
C1 C2 1.507(4) ?
C2 C3 1.518(4) ?
C3 C4 1.497(4) ?
C5 C6 1.505(4) no
C6 C7 1.501(6) ?
C7 C8 1.519(6) ?
C5' C6' 1.46(2) ?
C6' C7' 1.51(2) ?
C7' C8 1.54(3) ?
C8 C9 1.515(3) ?
C1 H11 1.03(3) ?
C1 H12 0.92(3) ?
C2 H21 0.90(5) ?
C2 H22 0.90(3) ?
C3 H31 0.95(3) ?
C3 H32 0.91(3) ?
C4 H41 0.97(4) ?
C4 H42 0.93(4) ?
C8 H81 0.99(3) ?
C8 H82 0.91(3) ?
C9 H91 0.89(3) ?
C9 H92 0.90(3) ?

loop_
_geom_torsion_atom_site_label_1
_geom_torsion_atom_site_label_2
_geom_torsion_atom_site_label_3
_geom_torsion_atom_site_label_4
_geom_torsion
_geom_torsion_publ_flag
O3 Ti O2 C5 17.2(2) no
O2 Ti O3 C9 -153.1(2) no
O2 Ti O3 C6 12.8(2) no
Ti O2 C5 C6 -41.9(4) no
C9 O3 C6 C7 6.2(4) no
Ti O3 C6 C7 -162.4(4) no
C9 O3 C6 C5 130.7(3) no
Ti O3 C6 C5 -38.0(3) no
O2 C5 C6 O3 48.0(4) no
O2 C5 C6 C7 165.4(4) no
O3 C6 C7 C8 -25.1(6) no
C5 C6 C7 C8 -142.1(4) no
C6 C7 C8 C9 34.4(6) no
C6 O3 C9 C8 15.4(2) no
Ti O3 C9 C8 -177.9(2) no
C7 C8 C9 O3 -30.7(4) no
O3 Ti O2 C5' -3.0(2) .
O2 Ti O3 C6' -23.5(7) .
Ti O2 C5' C6' 29(3) .
O2 C5' C6' C7' -164(3) .
O2 C5' C6' O3 -47(3) .
C9 O3 C6' C5' -170(2) .
C6 O3 C6' C5' -61(2) .
Ti O3 C6' C5' 48(2) .
C9 O3 C6' C7' -39(2) .
C6 O3 C6' C7' 69(2) .
Ti O3 C6' C7' 177(2) .
C5' C6' C7' C8 136(3) .
O3 C6' C7' C8 15(3) .
C6' C7' C8 C9 13(3) .
C6' O3 C9 C8 49.0(10) .
C7' C8 C9 O3 -38(2) .
